data_1534638
loop_
_publ_author_name
'Goehausen, I.'
'Wickleder, M.S.'

_publ_section_title
;
 Hydrogenselenate der Selten-Erd-Elemente: Synthese und Kristallstruktur
 von La (H Se O4)3 und Gd (H Se O4) (Se O4)
;
_journal_name_full 'Zeitschrift fuer Anorganische und Allgemeine Chemie'
_journal_page_first 1115
_journal_page_last 1117
_journal_volume 627
_journal_year 2001
_chemical_formula_sum 'H3 La O12 Se3'
_chemical_name_systematic 'La (H Se O4)3'
_space_group_IT_number 176
_symmetry_space_group_name_Hall '-P 6c'
_symmetry_space_group_name_H-M 'P 63/m'
_cell_angle_alpha 90
_cell_angle_beta 90
_cell_angle_gamma 120
_cell_formula_units_Z 2
_cell_length_a 9.717
_cell_length_b 9.717
_cell_length_c 6.1696
_cell_volume 504.489
_citation_journal_id_ASTM ZAACAB
_cod_data_source_file Goehausen_ZAACAB_2001_192.cif
_cod_data_source_block H3La1O12Se3
_cod_original_cell_volume 504.4894
_cod_original_formula_sum 'H3 La1 O12 Se3'
_cod_database_code 1534638

loop_
_symmetry_equiv_pos_as_xyz
x,y,z
x-y,x,z+1/2
-y,x-y,z
-x,-y,z+1/2
-x+y,-x,z
y,-x+y,z+1/2
-x,-y,-z
-x+y,-x,-z-1/2
y,-x+y,-z
x,y,-z-1/2
x-y,x,-z
-y,x-y,-z-1/2

loop_
_atom_site_label
_atom_site_type_symbol
_atom_site_fract_x
_atom_site_fract_y
_atom_site_fract_z
_atom_site_occupancy
_atom_site_U_iso_or_equiv
O3 O-2 0.1874 0.1955 0.25 1 0.0
Se1 Se+6 0.30036 0.39852 0.25 1 0.0
O1 O-2 0.4846 0.4492 0.25 1 0.0
O2 O-2 0.2427 0.4477 0.0349 1 0.0
H1 H+1 0.1367 0.1207 0.25 1 0.0
La1 La+3 0.6667 0.3333 0.25 1 0.0
